data_2001097
loop_
_publ_author_name
'Lewis, Z. G.'
'Welch, A. J.'

_publ_section_title
;
 Synthesis and structure of
 3-fluorenyl-3-cobalta-1,2-dicarba-<i>closo</i>-nonaborane(11),
 3-(\h^5^-C~13~H~9~)-3,1,2-<i>closo</i>-CoC~2~B~9~H~11~
;
_journal_issue 1
_journal_name_full 'Acta Crystallographica Section C'
_journal_page_first 53
_journal_page_last 57
_journal_paper_doi 10.1107/S0108270191009058
_journal_volume 48
_journal_year 1992
_chemical_formula_sum 'C15 H20 B9 Co'
_chemical_formula_weight 356.55
_symmetry_cell_setting orthorhombic
_symmetry_space_group_name_Hall 'P 2ac 2ab'
_symmetry_space_group_name_H-M 'P 21 21 21'
_cell_angle_alpha 90
_cell_angle_beta 90
_cell_angle_gamma 90
_cell_formula_units_Z 4
_cell_length_a 8.759(3)
_cell_length_b 13.037(3)
_cell_length_c 15.366(4)
_cell_volume 1754.7(9)
_diffrn_radiation_type Mo
_diffrn_radiation_wavelength 0.71069
_exptl_absorpt_coefficient_mu 0.94
_exptl_crystal_density_diffrn 1.349
_exptl_crystal_F_000 728
_cod_data_source_file mu0270.cif
_cod_data_source_block mu0270a
_cod_original_cell_volume 1754.7(8)
_cod_original_formula_sum 'C15 H20 B9 Co1'
_cod_database_code 2001097

loop_
_atom_site_label
_atom_site_fract_x
_atom_site_fract_y
_atom_site_fract_z
_atom_site_U_iso_or_equiv
Co(3) .32496(14) .07999(9) 1.10255(8) .0281(5)
C(1) .2923(9) .0570(6) 1.2277(6) .030(6)
B(4) .2404(14) .1767(11) 1.1933(10) .049(9)
C(2) .4649(12) .0293(7) 1.1976(6) .040(7)
B(8) .4007(14) .2266(9) 1.1367(7) .041(8)
B(7) .5410(13) .1253(10) 1.1362(7) .042(8)
B(11) .5957(14) .1033(10) 1.2473(9) .045(9)
B(12) .5527(14) .2298(9) 1.2102(8) .037(8)
B(6) .4378(16) .0584(9) 1.3046(7) .044(8)
B(5) .2956(14) .1527(10) 1.3036(7) .044(8)
B(10) .4906(14) .1845(10) 1.3132(7) .042(8)
B(9) .3709(15) .2604(10) 1.2495(10) .054(9)
C(32) .3426(12) .0788(8) .9664(5) .041(5)
C(31) .3627(10) -.0272(8) .9991(6) .042(7)
C(39) .2214(11) -.0536(7) 1.0438(6) .038(6)
C(33) .2047(11) .1180(8) .9947(6) .051(7)
C(38) .1737(13) -.1422(7) 1.0881(6) .047(6)
C(34) .1237(11) .0330(8) 1.0374(7) .048(7)
C(35) -.0250(11) .0336(8) 1.0774(7) .052(7)
C(36) -.0653(12) -.0519(10) 1.1200(8) .070(9)
C(37) .0299(13) -.1385(10) 1.1269(7) .071(9)
C(310) .5019(10) -.0845(10) .9858(6) .053(7)
C(313) .4634(13) .1186(9) .9136(6) .060(8)
C(312) .5872(13) .0633(10) .9002(7) .064(8)
C(311) .6130(13) -.0367(10) .9368(7) .066(8)
H(5) .1971 .1582 1.3420 ?
H(6) .4441 .0034 1.3540 ?
H(7) .6184 .1073 1.0863 ?
H(10) .5263 .2031 1.3760 ?
H(11) .7034 .0731 1.2610 ?
H(9) .3020 .3257 1.2525 ?
H(4) .1227 .1863 1.1840 ?
H(1) .2092 .0004 1.2359 ?
H(12) .6399 .2844 1.214 ?
H(8) .4101 .2850 1.0902 ?
H(2) .4731 -.0369 1.1595 ?
H(33) .1643 .1957 .9869 ?
H(38) .2448 -.2098 1.0920 ?
H(35) -.0997 .0993 1.0733 ?
H(36) -.1762 -.0544 1.1506 ?
H(37) -.0098 -.2042 1.1633 ?
H(310) .5179 -.1603 1.0126 ?
H(313) .4531 .1938 .8847 ?
H(312) .6750 .0953 .8590 ?
H(311) .7207 -.0749 .9258 ?

loop_
_geom_bond_atom_site_label_1
_geom_bond_atom_site_label_2
_geom_bond_distance
Co(3) C(1) 1.967(8)
Co(3) B(4) 2.021(14)
Co(3) C(2) 2.018(10)
Co(3) B(8) 2.090(12)
Co(3) B(7) 2.049(12)
Co(3) C(32) 2.098(10)
Co(3) C(31) 2.142(10)
Co(3) C(39) 2.160(9)
Co(3) C(33) 2.026(10)
Co(3) C(34) 2.118(10)
C(1) B(4) 1.709(16)
C(1) C(2) 1.621(13)
C(1) B(6) 1.738(15)
C(1) B(5) 1.708(15)
B(4) B(8) 1.775(18)
B(4) B(5) 1.790(18)
B(4) B(9) 1.801(19)
C(2) B(7) 1.703(16)
C(2) B(11) 1.682(16)
C(2) B(6) 1.704(16)
B(8) B(7) 1.803(17)
B(8) B(12) 1.747(17)
B(8) B(9) 1.808(18)
B(7) B(11) 1.796(18)
B(7) B(12) 1.777(17)
B(11) B(12) 1.785(18)
B(11) B(6) 1.741(18)
B(11) B(10) 1.730(18)
B(12) B(10) 1.775(17)
B(12) B(9) 1.749(18)
B(6) B(5) 1.750(17)
B(6) B(10) 1.713(17)
B(5) B(10) 1.764(17)
B(5) B(9) 1.761(18)
B(10) B(9) 1.743(18)
C(32) C(31) 1.481(14)
C(32) C(33) 1.382(14)
C(32) C(313) 1.430(15)
C(31) C(39) 1.456(13)
C(31) C(310) 1.444(14)
C(39) C(38) 1.405(14)
C(39) C(34) 1.420(14)
C(33) C(34) 1.471(14)
C(38) C(37) 1.395(15)
C(34) C(35) 1.440(15)
C(35) C(36) 1.340(16)
C(36) C(37) 1.408(17)
C(310) C(311) 1.379(16)
C(313) C(312) 1.318(16)
C(312) C(311) 1.439(16)
